data_4326620
loop_
_publ_author_name
'Richard E. Wilson'
'S. Skanthakumar'
'C. L. Cahill'
'L. Soderholm'

_publ_section_title
;
 Structural Studies Coupling X-ray Diffraction and High-Energy X-ray
 Scattering in the UO22+-HBraq System
;
_journal_name_full 'Inorganic Chemistry'
_journal_page_first 10748
_journal_page_last 10754
_journal_paper_doi 10.1021/ic201265s
_journal_volume 50
_journal_year 2011
_chemical_formula_moiety 'Br4 O2 U, 2(Cs)'
_chemical_formula_sum 'Br4 Cs2 O2 U'
_chemical_formula_weight 855.49
_chemical_name_systematic
; 
 ? 
;
_space_group_IT_number 14
_symmetry_cell_setting monoclinic
_symmetry_space_group_name_Hall '-P 2ybc'
_symmetry_space_group_name_H-M 'P 1 21/c 1'
_atom_sites_solution_hydrogens none
_atom_sites_solution_primary direct
_atom_sites_solution_secondary difmap
_audit_creation_method SHELXL-97
_cell_angle_alpha 90.00
_cell_angle_beta 104.510(2)
_cell_angle_gamma 90.00
_cell_formula_units_Z 2
_cell_length_a 6.3504(10)
_cell_length_b 9.7421(16)
_cell_length_c 9.9266(16)
_cell_measurement_reflns_used 2138
_cell_measurement_temperature 100(2)
_cell_measurement_theta_max 33.50
_cell_measurement_theta_min 4.48
_cell_volume 594.53(17)
_computing_structure_refinement 'SHELXL-97 (Sheldrick, 2008)'
_computing_structure_solution 'SHELXS-97 (Sheldrick, 2008)'
_diffrn_ambient_temperature 100(2)
_diffrn_measured_fraction_theta_full 0.995
_diffrn_measured_fraction_theta_max 0.964
_diffrn_measurement_device_type 'BRUKER APEX II'
_diffrn_measurement_method '0.3 deg w/ exposures'
_diffrn_radiation_monochromator graphite
_diffrn_radiation_source 'fine-focus sealed tube'
_diffrn_radiation_type MoK\a
_diffrn_radiation_wavelength 0.71073
_diffrn_reflns_av_R_equivalents 0.0433
_diffrn_reflns_av_sigmaI/netI 0.0337
_diffrn_reflns_limit_h_max 9
_diffrn_reflns_limit_h_min -9
_diffrn_reflns_limit_k_max 15
_diffrn_reflns_limit_k_min -14
_diffrn_reflns_limit_l_max 14
_diffrn_reflns_limit_l_min -15
_diffrn_reflns_number 9849
_diffrn_reflns_theta_full 25.00
_diffrn_reflns_theta_max 33.50
_diffrn_reflns_theta_min 4.18
_exptl_absorpt_coefficient_mu 33.076
_exptl_absorpt_correction_T_max 0.0829
_exptl_absorpt_correction_T_min 0.0829
_exptl_absorpt_correction_type multi-scan
_exptl_absorpt_process_details SADABS
_exptl_crystal_colour yellow
_exptl_crystal_density_diffrn 4.779
_exptl_crystal_description prism
_exptl_crystal_F_000 716
_exptl_crystal_size_max 0.15
_exptl_crystal_size_mid 0.15
_exptl_crystal_size_min 0.15
_refine_diff_density_max 4.010
_refine_diff_density_min -4.429
_refine_diff_density_rms 0.442
_refine_ls_extinction_method none
_refine_ls_goodness_of_fit_ref 1.110
_refine_ls_hydrogen_treatment none
_refine_ls_matrix_type full
_refine_ls_number_parameters 43
_refine_ls_number_reflns 2250
_refine_ls_number_restraints 0
_refine_ls_restrained_S_all 1.110
_refine_ls_R_factor_all 0.0310
_refine_ls_R_factor_gt 0.0292
_refine_ls_shift/su_max 0.000
_refine_ls_shift/su_mean 0.000
_refine_ls_structure_factor_coef Fsqd
_refine_ls_weighting_details 'calc w=1/[\s^2^(Fo^2^)+(0.0351P)^2^+2.9078P] where P=(Fo^2^+2Fc^2^)/3'
_refine_ls_weighting_scheme calc
_refine_ls_wR_factor_gt 0.0714
_refine_ls_wR_factor_ref 0.0723
_reflns_number_gt 2138
_reflns_number_total 2250
_reflns_threshold_expression >2sigma(I)
_cod_data_source_file ic201265s_si_001_5.cif
_cod_data_source_block p21cesium
_cod_database_code 4326620

loop_
_symmetry_equiv_pos_as_xyz
'x, y, z'
'-x, y+1/2, -z+1/2'
'-x, -y, -z'
'x, -y-1/2, z-1/2'

loop_
_atom_site_label
_atom_site_type_symbol
_atom_site_fract_x
_atom_site_fract_y
_atom_site_fract_z
_atom_site_U_iso_or_equiv
_atom_site_adp_type
_atom_site_occupancy
_atom_site_symmetry_multiplicity
_atom_site_calc_flag
_atom_site_refinement_flags
U1 U 0.0000 0.0000 0.0000 0.00638(7) Uani 1 2 d S
Br1 Br 0.16008(8) 0.06121(5) 0.28506(5) 0.01003(10) Uani 1 1 d .
Br2 Br 0.25792(8) 0.76098(5) 0.02877(5) 0.01256(10) Uani 1 1 d .
O1 O 0.2136(6) 0.4012(4) 0.4626(4) 0.0120(6) Uani 1 1 d .
Cs1 Cs 0.32355(5) 0.38246(3) 0.16050(3) 0.01008(8) Uani 1 1 d .

loop_
_atom_site_aniso_label
_atom_site_aniso_U_11
_atom_site_aniso_U_22
_atom_site_aniso_U_33
_atom_site_aniso_U_23
_atom_site_aniso_U_13
_atom_site_aniso_U_12
U1 0.00746(11) 0.00552(11) 0.00601(11) -0.00046(7) 0.00138(8) -0.00126(7)
Br1 0.0134(2) 0.0097(2) 0.00607(19) -0.00102(14) 0.00070(15) -0.00115(16)
Br2 0.0125(2) 0.0085(2) 0.0156(2) -0.00208(16) 0.00159(17) 0.00210(16)
O1 0.0127(15) 0.0110(15) 0.0133(16) 0.0017(12) 0.0051(13) 0.0037(13)
Cs1 0.01126(13) 0.00970(13) 0.00888(13) 0.00077(9) 0.00178(10) -0.00101(9)

loop_
_atom_type_symbol
_atom_type_description
_atom_type_scat_dispersion_real
_atom_type_scat_dispersion_imag
_atom_type_scat_source
O O 0.0106 0.0060 'International Tables Vol C Tables 4.2.6.8 and 6.1.1.4'
Br Br -0.2901 2.4595 'International Tables Vol C Tables 4.2.6.8 and 6.1.1.4'
Cs Cs -0.3680 2.1192 'International Tables Vol C Tables 4.2.6.8 and 6.1.1.4'
U U -9.6767 9.6646 'International Tables Vol C Tables 4.2.6.8 and 6.1.1.4'

loop_
_geom_angle_atom_site_label_1
_geom_angle_atom_site_label_2
_geom_angle_atom_site_label_3
_geom_angle
_geom_angle_site_symmetry_1
_geom_angle_site_symmetry_3
O1 U1 O1 180.0(3) 4_565 2_545
O1 U1 Br2 89.20(13) 4_565 3_565
O1 U1 Br2 90.80(13) 2_545 3_565
O1 U1 Br2 90.80(13) 4_565 1_545
O1 U1 Br2 89.20(13) 2_545 1_545
Br2 U1 Br2 180.00(2) 3_565 1_545
O1 U1 Br1 89.60(12) 4_565 .
O1 U1 Br1 90.40(12) 2_545 .
Br2 U1 Br1 88.924(15) 3_565 .
Br2 U1 Br1 91.076(15) 1_545 .
O1 U1 Br1 90.40(12) 4_565 3
O1 U1 Br1 89.60(12) 2_545 3
Br2 U1 Br1 91.076(15) 3_565 3
Br2 U1 Br1 88.924(15) 1_545 3
Br1 U1 Br1 180.000(8) . 3

loop_
_geom_bond_atom_site_label_1
_geom_bond_atom_site_label_2
_geom_bond_distance
_geom_bond_site_symmetry_2
U1 O1 1.777(4) 4_565
U1 O1 1.777(4) 2_545
U1 Br2 2.8199(6) 3_565
U1 Br2 2.8199(6) 1_545
U1 Br1 2.8204(6) .
U1 Br1 2.8204(6) 3
Br2 U1 2.8199(6) 1_565
O1 U1 1.777(4) 2
